data_2232314
loop_
_publ_author_name
'Benzeid, Hanane'
'Bouhfid, Rachid'
'Massip, Stephane'
'Leger, Jean Michel'
'Essassi, El Mokhtar'

_publ_section_title
;
 1-Allyl-3-phenylquinoxalin-2(1<i>H</i>)-one
;
_journal_coeditor_code HG5102
_journal_issue 11
_journal_name_full 'Acta Crystallographica Section E'
_journal_page_first o2990
_journal_paper_doi 10.1107/S1600536811042474
_journal_volume 67
_journal_year 2011
_chemical_formula_iupac 'C17 H14 N2 O'
_chemical_formula_moiety 'C17 H14 N2 O'
_chemical_formula_sum 'C17 H14 N2 O'
_chemical_formula_weight 262.30
_chemical_name_systematic
;
1-allyl-3-phenylquinoxalin-2(1<i>H</i>)-one
;
_space_group_IT_number 14
_symmetry_cell_setting monoclinic
_symmetry_space_group_name_Hall '-P 2ybc'
_symmetry_space_group_name_H-M 'P 1 21/c 1'
_atom_sites_solution_hydrogens geom
_atom_sites_solution_primary direct
_atom_sites_solution_secondary difmap
_audit_creation_method SHELXL-97
_cell_angle_alpha 90.00
_cell_angle_beta 95.250(10)
_cell_angle_gamma 90.00
_cell_formula_units_Z 8
_cell_length_a 15.123(2)
_cell_length_b 7.0390(10)
_cell_length_c 26.405(3)
_cell_measurement_reflns_used 25
_cell_measurement_temperature 296(2)
_cell_measurement_theta_max 35
_cell_measurement_theta_min 25
_cell_volume 2799.0(6)
_computing_cell_refinement 'CAD-4 Software (Enraf--Nonius, 1989)'
_computing_data_collection 'CAD-4 Software (Enraf--Nonius, 1989)'
_computing_data_reduction 'CAD-4 Software (Enraf--Nonius, 1989)'
_computing_molecular_graphics 'PLATON (Spek, 2009)'
_computing_publication_material 'publCIF (Westrip, 2010)'
_computing_structure_refinement 'SHELXL97 (Sheldrick, 2008)'
_computing_structure_solution 'SHELXS97 (Sheldrick, 2008)'
_diffrn_ambient_temperature 296(2)
_diffrn_measured_fraction_theta_full 0.978
_diffrn_measured_fraction_theta_max 0.978
_diffrn_measurement_device_type 'Enraf--Nonius CAD-4'
_diffrn_measurement_method \w-2\q
_diffrn_radiation_monochromator graphite
_diffrn_radiation_source 'fine-focus sealed tube'
_diffrn_radiation_type CuK\a
_diffrn_radiation_wavelength 1.54180
_diffrn_reflns_av_R_equivalents 0.000
_diffrn_reflns_av_sigmaI/netI 0.0120
_diffrn_reflns_limit_h_max 17
_diffrn_reflns_limit_h_min -17
_diffrn_reflns_limit_k_max 8
_diffrn_reflns_limit_k_min 0
_diffrn_reflns_limit_l_max 31
_diffrn_reflns_limit_l_min 0
_diffrn_reflns_number 5103
_diffrn_reflns_theta_full 69.09
_diffrn_reflns_theta_max 69.09
_diffrn_reflns_theta_min 2.93
_diffrn_standards_interval_time 90
_diffrn_standards_number 2
_exptl_absorpt_coefficient_mu 0.625
_exptl_absorpt_correction_T_max 0.9401
_exptl_absorpt_correction_T_min 0.9121
_exptl_absorpt_correction_type psi-scan
_exptl_absorpt_process_details '(North <i>et al.</i>, 1968)'
_exptl_crystal_colour colourless
_exptl_crystal_density_diffrn 1.245
_exptl_crystal_density_method 'not measured'
_exptl_crystal_description prism
_exptl_crystal_F_000 1104
_exptl_crystal_size_max 0.15
_exptl_crystal_size_mid 0.15
_exptl_crystal_size_min 0.10
_refine_diff_density_max 0.286
_refine_diff_density_min -0.183
_refine_ls_extinction_coef 0.0206(9)
_refine_ls_extinction_expression Fc^*^=kFc[1+0.001xFc^2^\l^3^/sin(2\q)]^-1/4^
_refine_ls_extinction_method 'SHELXL97 (Sheldrick, 2008)'
_refine_ls_goodness_of_fit_ref 1.050
_refine_ls_hydrogen_treatment constr
_refine_ls_matrix_type full
_refine_ls_number_parameters 362
_refine_ls_number_reflns 5103
_refine_ls_number_restraints 0
_refine_ls_restrained_S_all 1.050
_refine_ls_R_factor_all 0.0639
_refine_ls_R_factor_gt 0.0517
_refine_ls_shift/su_max 0.000
_refine_ls_shift/su_mean 0.000
_refine_ls_structure_factor_coef Fsqd
_refine_ls_weighting_details 'calc w=1/[\s^2^(Fo^2^)+(0.0862P)^2^+0.5467P] where P=(Fo^2^+2Fc^2^)/3'
_refine_ls_weighting_scheme calc
_refine_ls_wR_factor_gt 0.1401
_refine_ls_wR_factor_ref 0.1517
_reflns_number_gt 4037
_reflns_number_total 5103
_reflns_threshold_expression I>2sigma(I)
_cod_data_source_file hg5102.cif
_cod_data_source_block I
_cod_original_sg_symbol_H-M 'P 21/c'
_cod_database_code 2232314
_cod_database_fobs_code 2232314

loop_
_symmetry_equiv_pos_as_xyz
'x, y, z'
'-x, y+1/2, -z+1/2'
'-x, -y, -z'
'x, -y-1/2, z-1/2'

loop_
_atom_site_type_symbol
_atom_site_label
_atom_site_fract_x
_atom_site_fract_y
_atom_site_fract_z
_atom_site_U_iso_or_equiv
_atom_site_adp_type
_atom_site_calc_flag
_atom_site_refinement_flags
_atom_site_occupancy
_atom_site_symmetry_multiplicity
C C1 0.53711(15) 0.0487(3) 0.19852(7) 0.0779(6) Uani d . 1 1
H H1 0.4870 -0.0248 0.2023 0.094 Uiso calc R 1 1
C C2 0.6140(2) 0.0172(5) 0.22999(8) 0.1057(9) Uani d . 1 1
H H2 0.6159 -0.0793 0.2541 0.127 Uiso calc R 1 1
C C3 0.68679(18) 0.1276(6) 0.22558(9) 0.1188(12) Uani d . 1 1
H H3 0.7384 0.1068 0.2469 0.143 Uiso calc R 1 1
C C4 0.68431(17) 0.2694(5) 0.18987(10) 0.1122(11) Uani d . 1 1
H H4 0.7339 0.3458 0.1876 0.135 Uiso calc R 1 1
C C5 0.60822(14) 0.3001(4) 0.15703(8) 0.0856(7) Uani d . 1 1
H H5 0.6074 0.3948 0.1324 0.103 Uiso calc R 1 1
C C6 0.53387(13) 0.1889(3) 0.16129(6) 0.0626(5) Uani d . 1 1
C C7 0.44965(12) 0.2171(2) 0.12875(6) 0.0516(4) Uani d . 1 1
C C8 0.45288(11) 0.2599(2) 0.07394(6) 0.0511(4) Uani d . 1 1
N N9 0.37227(9) 0.28628(18) 0.04643(5) 0.0474(3) Uani d . 1 1
C C10 0.29209(11) 0.2635(2) 0.06810(6) 0.0468(4) Uani d . 1 1
C C11 0.29671(11) 0.2184(2) 0.11994(6) 0.0494(4) Uani d . 1 1
N N12 0.37588(10) 0.1971(2) 0.14947(5) 0.0538(4) Uani d . 1 1
C C13 0.20971(12) 0.2829(2) 0.04048(7) 0.0563(4) Uani d . 1 1
H H13 0.2063 0.3110 0.0059 0.068 Uiso calc R 1 1
C C14 0.13319(12) 0.2604(3) 0.06447(8) 0.0627(5) Uani d . 1 1
H H14 0.0783 0.2746 0.0460 0.075 Uiso calc R 1 1
C C15 0.13697(13) 0.2169(3) 0.11567(8) 0.0666(5) Uani d . 1 1
H H15 0.0848 0.2026 0.1314 0.080 Uiso calc R 1 1
C C16 0.21700(13) 0.1950(3) 0.14295(7) 0.0614(5) Uani d . 1 1
H H16 0.2191 0.1642 0.1773 0.074 Uiso calc R 1 1
O O17 0.52268(8) 0.2704(2) 0.05356(5) 0.0683(4) Uani d . 1 1
C C18 0.37354(12) 0.3401(2) -0.00747(6) 0.0530(4) Uani d . 1 1
H H18A 0.4268 0.4135 -0.0114 0.064 Uiso calc R 1 1
H H18B 0.3228 0.4208 -0.0171 0.064 Uiso calc R 1 1
C C19 0.37126(11) 0.1735(3) -0.04244(6) 0.0555(4) Uani d . 1 1
H H19 0.4071 0.0698 -0.0329 0.067 Uiso calc R 1 1
C C20 0.32244(17) 0.1645(4) -0.08524(8) 0.0908(7) Uani d . 1 1
H H20A 0.2859 0.2659 -0.0958 0.109 Uiso calc R 1 1
H H20B 0.3239 0.0565 -0.1055 0.109 Uiso calc R 1 1
C C51 0.02175(13) 0.5804(3) 0.19425(6) 0.0662(5) Uani d . 1 1
H H51 0.0716 0.5034 0.2000 0.079 Uiso calc R 1 1
C C52 -0.04667(17) 0.5651(4) 0.22526(8) 0.0871(7) Uani d . 1 1
H H52 -0.0433 0.4758 0.2513 0.105 Uiso calc R 1 1
C C53 -0.11933(16) 0.6806(4) 0.21785(8) 0.0922(8) Uani d . 1 1
H H53 -0.1653 0.6695 0.2388 0.111 Uiso calc R 1 1
C C54 -0.12451(14) 0.8130(4) 0.17954(8) 0.0839(7) Uani d . 1 1
H H54 -0.1732 0.8939 0.1753 0.101 Uiso calc R 1 1
C C55 -0.05793(12) 0.8269(3) 0.14731(7) 0.0662(5) Uani d . 1 1
H H55 -0.0628 0.9144 0.1208 0.079 Uiso calc R 1 1
C C56 0.01625(11) 0.7106(2) 0.15442(6) 0.0520(4) Uani d . 1 1
C C57 0.09147(11) 0.7266(2) 0.12226(5) 0.0458(4) Uani d . 1 1
C C58 0.07103(11) 0.7620(2) 0.06709(6) 0.0465(4) Uani d . 1 1
N N59 0.14374(9) 0.78782(17) 0.04012(4) 0.0450(3) Uani d . 1 1
C C60 0.22977(11) 0.7662(2) 0.06215(6) 0.0446(4) Uani d . 1 1
C C61 0.24194(11) 0.7235(2) 0.11437(6) 0.0463(4) Uani d . 1 1
N N62 0.17106(9) 0.70576(19) 0.14366(5) 0.0487(3) Uani d . 1 1
C C63 0.30435(12) 0.7846(2) 0.03487(6) 0.0529(4) Uani d . 1 1
H H63 0.2972 0.8118 0.0003 0.063 Uiso calc R 1 1
C C64 0.38777(12) 0.7626(3) 0.05887(7) 0.0590(4) Uani d . 1 1
H H64 0.4369 0.7756 0.0404 0.071 Uiso calc R 1 1
C C65 0.40023(12) 0.7211(3) 0.11049(7) 0.0609(5) Uani d . 1 1
H H65 0.4573 0.7067 0.1264 0.073 Uiso calc R 1 1
C C66 0.32809(12) 0.7017(3) 0.13764(7) 0.0569(4) Uani d . 1 1
H H66 0.3365 0.6735 0.1722 0.068 Uiso calc R 1 1
O O67 -0.00481(8) 0.76751(19) 0.04607(4) 0.0617(3) Uani d . 1 1
C C68 0.12557(11) 0.8388(2) -0.01413(5) 0.0513(4) Uani d . 1 1
H H68A 0.1725 0.9216 -0.0238 0.062 Uiso calc R 1 1
H H68B 0.0702 0.9090 -0.0187 0.062 Uiso calc R 1 1
C C69 0.11942(12) 0.6708(3) -0.04842(6) 0.0562(4) Uani d . 1 1
H H69 0.0846 0.5691 -0.0397 0.067 Uiso calc R 1 1
C C70 0.15938(17) 0.6563(4) -0.08966(8) 0.0907(7) Uani d . 1 1
H H70A 0.1948 0.7554 -0.0995 0.109 Uiso calc R 1 1
H H70B 0.1527 0.5470 -0.1094 0.109 Uiso calc R 1 1

loop_
_atom_site_aniso_label
_atom_site_aniso_U_11
_atom_site_aniso_U_22
_atom_site_aniso_U_33
_atom_site_aniso_U_12
_atom_site_aniso_U_13
_atom_site_aniso_U_23
C1 0.0877(14) 0.0952(16) 0.0482(9) 0.0120(12) -0.0088(9) -0.0048(10)
C2 0.109(2) 0.149(3) 0.0551(12) 0.0362(19) -0.0155(12) -0.0102(14)
C3 0.0764(17) 0.223(4) 0.0542(13) 0.034(2) -0.0095(11) -0.0330(19)
C4 0.0668(14) 0.206(3) 0.0642(14) -0.0148(17) 0.0059(11) -0.0406(19)
C5 0.0641(13) 0.130(2) 0.0623(12) -0.0137(13) 0.0056(9) -0.0202(12)
C6 0.0622(11) 0.0808(12) 0.0442(9) 0.0055(9) 0.0014(7) -0.0142(8)
C7 0.0588(10) 0.0523(9) 0.0438(8) -0.0014(7) 0.0049(7) -0.0055(7)
C8 0.0554(10) 0.0529(9) 0.0456(8) -0.0028(7) 0.0074(7) -0.0034(7)
N9 0.0551(8) 0.0459(7) 0.0412(7) -0.0035(5) 0.0052(5) -0.0009(5)
C10 0.0545(9) 0.0381(7) 0.0480(8) -0.0024(6) 0.0068(7) -0.0051(6)
C11 0.0559(9) 0.0467(9) 0.0464(8) -0.0013(7) 0.0086(7) -0.0042(6)
N12 0.0617(9) 0.0569(8) 0.0434(7) -0.0006(6) 0.0079(6) -0.0031(6)
C13 0.0614(11) 0.0494(9) 0.0573(10) 0.0009(7) 0.0004(8) -0.0035(7)
C14 0.0535(10) 0.0570(10) 0.0768(12) -0.0002(8) 0.0018(9) -0.0115(9)
C15 0.0569(11) 0.0641(11) 0.0813(13) -0.0060(8) 0.0197(9) -0.0150(9)
C16 0.0676(12) 0.0638(11) 0.0551(9) -0.0052(8) 0.0186(8) -0.0047(8)
O17 0.0573(8) 0.0924(10) 0.0568(7) -0.0030(6) 0.0145(6) 0.0012(6)
C18 0.0629(10) 0.0521(9) 0.0442(8) -0.0048(7) 0.0062(7) 0.0036(7)
C19 0.0586(10) 0.0598(10) 0.0492(9) -0.0039(8) 0.0111(7) -0.0033(7)
C20 0.1065(18) 0.0996(18) 0.0631(12) 0.0072(14) -0.0092(12) -0.0218(12)
C51 0.0788(12) 0.0736(12) 0.0478(9) -0.0004(10) 0.0145(8) 0.0074(8)
C52 0.0977(17) 0.1113(19) 0.0560(11) -0.0114(14) 0.0266(11) 0.0098(12)
C53 0.0757(15) 0.148(2) 0.0564(12) -0.0170(15) 0.0267(10) -0.0156(14)
C54 0.0615(12) 0.130(2) 0.0612(12) 0.0114(12) 0.0113(9) -0.0201(13)
C55 0.0627(11) 0.0847(13) 0.0516(9) 0.0090(9) 0.0075(8) -0.0027(9)
C56 0.0551(9) 0.0615(10) 0.0399(8) -0.0022(7) 0.0067(6) -0.0039(7)
C57 0.0553(9) 0.0423(8) 0.0396(7) 0.0006(6) 0.0045(6) 0.0007(6)
C58 0.0526(9) 0.0461(8) 0.0407(8) 0.0027(6) 0.0029(6) 0.0017(6)
N59 0.0538(8) 0.0442(7) 0.0370(6) 0.0025(5) 0.0043(5) 0.0020(5)
C60 0.0541(9) 0.0364(7) 0.0433(8) -0.0001(6) 0.0039(6) -0.0020(6)
C61 0.0536(9) 0.0430(8) 0.0420(8) 0.0011(6) 0.0033(6) -0.0015(6)
N62 0.0544(8) 0.0512(7) 0.0404(6) 0.0015(6) 0.0030(6) 0.0019(5)
C63 0.0623(10) 0.0486(9) 0.0490(9) -0.0015(7) 0.0117(7) -0.0010(7)
C64 0.0536(10) 0.0581(10) 0.0668(11) -0.0042(7) 0.0133(8) -0.0081(8)
C65 0.0504(10) 0.0629(11) 0.0684(11) 0.0001(8) -0.0004(8) -0.0096(9)
C66 0.0582(10) 0.0620(10) 0.0491(9) 0.0020(8) -0.0033(7) -0.0024(7)
O67 0.0533(7) 0.0819(9) 0.0485(6) 0.0040(6) -0.0018(5) 0.0053(6)
C68 0.0626(10) 0.0515(9) 0.0397(8) 0.0056(7) 0.0044(7) 0.0064(7)
C69 0.0617(10) 0.0608(10) 0.0451(8) 0.0012(8) -0.0013(7) -0.0003(7)
C70 0.1170(19) 0.0961(17) 0.0614(12) -0.0061(14) 0.0214(12) -0.0227(12)

loop_
_atom_type_symbol
_atom_type_description
_atom_type_scat_dispersion_real
_atom_type_scat_dispersion_imag
_atom_type_scat_source
C C 0.0181 0.0091 'International Tables Vol C Tables 4.2.6.8 and 6.1.1.4'
H H 0.0000 0.0000 'International Tables Vol C Tables 4.2.6.8 and 6.1.1.4'
N N 0.0311 0.0180 'International Tables Vol C Tables 4.2.6.8 and 6.1.1.4'
O O 0.0492 0.0322 'International Tables Vol C Tables 4.2.6.8 and 6.1.1.4'

loop_
_geom_angle_atom_site_label_1
_geom_angle_atom_site_label_2
_geom_angle_atom_site_label_3
_geom_angle
_geom_angle_publ_flag
C8 N9 C10 121.99(13) no
C8 N9 C18 117.12(14) no
C10 N9 C18 120.89(13) no
C7 N12 C11 119.18(14) no
C60 N59 C68 121.22(13) no
C58 N59 C60 122.21(12) no
C58 N59 C68 116.57(13) no
C57 N62 C61 118.96(13) no
C2 C1 C6 120.8(2) no
C1 C2 C3 119.9(3) no
C2 C3 C4 120.2(3) no
C3 C4 C5 120.7(3) no
C4 C5 C6 119.5(2) no
C1 C6 C7 118.51(18) no
C5 C6 C7 122.59(17) no
C1 C6 C5 118.87(19) no
C6 C7 C8 119.29(15) no
N12 C7 C6 117.92(14) no
N12 C7 C8 122.75(15) no
O17 C8 C7 123.04(15) no
N9 C8 C7 115.89(14) no
O17 C8 N9 121.08(15) no
N9 C10 C11 117.32(14) no
N9 C10 C13 122.91(15) no
C11 C10 C13 119.78(16) no
N12 C11 C10 122.79(15) no
N12 C11 C16 118.53(15) no
C10 C11 C16 118.68(15) no
C10 C13 C14 119.80(17) no
C13 C14 C15 120.91(18) no
C14 C15 C16 119.90(18) no
C11 C16 C15 120.92(17) no
N9 C18 C19 113.21(13) no
C18 C19 C20 124.0(2) no
C2 C1 H1 119.63 no
C6 C1 H1 119.61 no
C3 C2 H2 120.08 no
C1 C2 H2 120.00 no
C2 C3 H3 119.88 no
C4 C3 H3 119.92 no
C3 C4 H4 119.62 no
C5 C4 H4 119.72 no
C4 C5 H5 120.24 no
C6 C5 H5 120.22 no
C14 C13 H13 120.11 no
C10 C13 H13 120.09 no
C13 C14 H14 119.60 no
C15 C14 H14 119.50 no
C16 C15 H15 120.10 no
C14 C15 H15 119.99 no
C15 C16 H16 119.50 no
C11 C16 H16 119.58 no
N9 C18 H18B 108.89 no
C19 C18 H18A 108.96 no
N9 C18 H18A 108.92 no
C19 C18 H18B 108.99 no
H18A C18 H18B 107.74 no
C18 C19 H19 118.01 no
C20 C19 H19 118.04 no
C19 C20 H20B 120.02 no
H20A C20 H20B 119.95 no
C19 C20 H20A 120.03 no
C52 C51 C56 120.21(19) no
C51 C52 C53 120.3(2) no
C52 C53 C54 120.0(2) no
C53 C54 C55 120.5(2) no
C54 C55 C56 120.08(19) no
C51 C56 C55 118.84(16) no
C51 C56 C57 119.09(15) no
C55 C56 C57 122.01(14) no
N62 C57 C56 118.27(13) no
N62 C57 C58 123.49(14) no
C56 C57 C58 118.23(14) no
O67 C58 N59 121.30(14) no
O67 C58 C57 123.47(15) no
N59 C58 C57 115.23(14) no
N59 C60 C61 117.97(14) no
N59 C60 C63 123.00(14) no
C61 C60 C63 119.03(15) no
N62 C61 C60 121.91(15) no
N62 C61 C66 118.89(15) no
C60 C61 C66 119.18(15) no
C60 C63 C64 120.26(15) no
C63 C64 C65 120.98(17) no
C64 C65 C66 119.51(17) no
C61 C66 C65 121.04(17) no
N59 C68 C69 113.13(12) no
C68 C69 C70 124.5(2) no
C52 C51 H51 119.87 no
C56 C51 H51 119.92 no
C51 C52 H52 119.86 no
C53 C52 H52 119.81 no
C52 C53 H53 119.98 no
C54 C53 H53 119.99 no
C53 C54 H54 119.74 no
C55 C54 H54 119.80 no
C54 C55 H55 119.93 no
C56 C55 H55 119.99 no
C60 C63 H63 119.88 no
C64 C63 H63 119.86 no
C63 C64 H64 119.55 no
C65 C64 H64 119.47 no
C64 C65 H65 120.18 no
C66 C65 H65 120.31 no
C61 C66 H66 119.52 no
C65 C66 H66 119.45 no
N59 C68 H68A 108.98 no
N59 C68 H68B 109.03 no
C69 C68 H68A 108.90 no
C69 C68 H68B 108.91 no
H68A C68 H68B 107.76 no
C68 C69 H69 117.82 no
C70 C69 H69 117.72 no
C69 C70 H70A 119.98 no
C69 C70 H70B 120.06 no
H70A C70 H70B 119.97 no

loop_
_geom_bond_atom_site_label_1
_geom_bond_atom_site_label_2
_geom_bond_distance
_geom_bond_publ_flag
O17 C8 1.230(2) no
O67 C58 1.228(2) no
N9 C8 1.373(2) no
N9 C18 1.475(2) no
N9 C10 1.397(2) no
N12 C7 1.294(2) no
N12 C11 1.376(2) no
N59 C60 1.384(2) no
N59 C68 1.4779(17) no
N59 C58 1.376(2) no
N62 C57 1.290(2) no
N62 C61 1.384(2) no
C1 C2 1.384(3) no
C1 C6 1.391(3) no
C2 C3 1.361(5) no
C3 C4 1.371(5) no
C4 C5 1.393(3) no
C5 C6 1.383(3) no
C6 C7 1.483(3) no
C7 C8 1.483(2) no
C10 C11 1.401(2) no
C10 C13 1.392(2) no
C11 C16 1.408(3) no
C13 C14 1.378(3) no
C14 C15 1.382(3) no
C15 C16 1.359(3) no
C18 C19 1.491(2) no
C19 C20 1.294(3) no
C1 H1 0.9305 no
C2 H2 0.9296 no
C3 H3 0.9312 no
C4 H4 0.9292 no
C5 H5 0.9306 no
C13 H13 0.9311 no
C14 H14 0.9289 no
C15 H15 0.9301 no
C16 H16 0.9303 no
C18 H18A 0.9704 no
C18 H18B 0.9698 no
C19 H19 0.9301 no
C20 H20B 0.9310 no
C20 H20A 0.9297 no
C51 C52 1.381(3) no
C51 C56 1.392(2) no
C52 C53 1.367(4) no
C53 C54 1.372(3) no
C54 C55 1.380(3) no
C55 C56 1.388(3) no
C56 C57 1.485(2) no
C57 C58 1.482(2) no
C60 C61 1.407(2) no
C60 C63 1.399(2) no
C61 C66 1.397(2) no
C63 C64 1.368(3) no
C64 C65 1.390(3) no
C65 C66 1.366(3) no
C68 C69 1.487(2) no
C69 C70 1.297(3) no
C51 H51 0.9296 no
C52 H52 0.9296 no
C53 H53 0.9305 no
C54 H54 0.9295 no
C55 H55 0.9302 no
C63 H63 0.9293 no
C64 H64 0.9298 no
C65 H65 0.9302 no
C66 H66 0.9312 no
C68 H68A 0.9704 no
C68 H68B 0.9703 no
C69 H69 0.9300 no
C70 H70A 0.9309 no
C70 H70B 0.9296 no

loop_
_geom_hbond_atom_site_label_D
_geom_hbond_atom_site_label_H
_geom_hbond_atom_site_label_A
_geom_hbond_site_symmetry_A
_geom_hbond_distance_DH
_geom_hbond_distance_HA
_geom_hbond_distance_DA
_geom_hbond_angle_DHA
_geom_hbond_publ_flag
C5 H5 O17 . 0.9306 2.5008 2.921(3) 108 yes
C14 H14 O67 3_565 0.9289 2.5959 3.360(2) 140 yes
C55 H55 O67 . 0.9302 2.4594 2.891(2) 108 yes
C68 H68B O67 3_575 0.9703 2.5601 3.383(2) 143 yes

loop_
_geom_torsion_atom_site_label_1
_geom_torsion_atom_site_label_2
_geom_torsion_atom_site_label_3
_geom_torsion_atom_site_label_4
_geom_torsion
_geom_torsion_publ_flag
C8 N9 C10 C11 2.1(2) no
C8 N9 C18 C19 90.75(17) no
C10 N9 C18 C19 -89.23(18) no
C10 N9 C8 O17 175.99(14) no
C18 N9 C8 O17 -4.0(2) no
C10 N9 C8 C7 -3.5(2) no
C18 N9 C8 C7 176.51(12) no
C18 N9 C10 C13 2.3(2) no
C8 N9 C10 C13 -177.64(14) no
C18 N9 C10 C11 -177.94(13) no
C11 N12 C7 C8 -0.8(2) no
C7 N12 C11 C10 -0.8(2) no
C11 N12 C7 C6 -178.61(15) no
C7 N12 C11 C16 179.59(17) no
C58 N59 C60 C63 177.43(13) no
C60 N59 C68 C69 87.73(17) no
C68 N59 C58 C57 -175.20(12) no
C58 N59 C60 C61 -2.5(2) no
C68 N59 C60 C63 -2.1(2) no
C68 N59 C60 C61 178.01(12) no
C60 N59 C58 O67 -174.38(14) no
C58 N59 C68 C69 -91.81(16) no
C60 N59 C58 C57 5.26(19) no
C68 N59 C58 O67 5.2(2) no
C57 N62 C61 C60 0.9(2) no
C61 N62 C57 C58 2.3(2) no
C61 N62 C57 C56 -178.90(13) no
C57 N62 C61 C66 179.73(16) no
C2 C1 C6 C5 -1.7(3) no
C6 C1 C2 C3 1.8(4) no
C2 C1 C6 C7 -179.8(2) no
C1 C2 C3 C4 -0.3(5) no
C2 C3 C4 C5 -1.3(5) no
C3 C4 C5 C6 1.4(4) no
C4 C5 C6 C7 178.1(2) no
C4 C5 C6 C1 0.1(3) no
C1 C6 C7 N12 36.6(2) no
C5 C6 C7 C8 40.7(3) no
C5 C6 C7 N12 -141.46(19) no
C1 C6 C7 C8 -141.30(16) no
C6 C7 C8 N9 -179.29(14) no
N12 C7 C8 N9 3.0(2) no
C6 C7 C8 O17 1.2(2) no
N12 C7 C8 O17 -176.54(15) no
N9 C10 C13 C14 -179.32(15) no
C11 C10 C13 C14 1.0(2) no
N9 C10 C11 C16 179.83(17) no
C13 C10 C11 N12 180.0(5) no
N9 C10 C11 N12 0.2(2) no
C13 C10 C11 C16 -0.4(2) no
C10 C11 C16 C15 -0.5(3) no
N12 C11 C16 C15 179.14(18) no
C10 C13 C14 C15 -0.6(3) no
C13 C14 C15 C16 -0.3(3) no
C14 C15 C16 C11 0.8(3) no
N9 C18 C19 C20 136.6(2) no
C52 C51 C56 C57 178.88(18) no
C52 C51 C56 C55 1.5(3) no
C56 C51 C52 C53 -1.5(3) no
C51 C52 C53 C54 -0.2(4) no
C52 C53 C54 C55 1.9(4) no
C53 C54 C55 C56 -2.0(3) no
C54 C55 C56 C57 -177.07(18) no
C54 C55 C56 C51 0.3(3) no
C51 C56 C57 N62 -35.7(2) no
C55 C56 C57 C58 -39.5(2) no
C51 C56 C57 C58 143.14(15) no
C55 C56 C57 N62 141.62(17) no
C56 C57 C58 O67 -4.5(2) no
N62 C57 C58 N59 -5.3(2) no
C56 C57 C58 N59 175.87(12) no
N62 C57 C58 O67 174.28(15) no
C63 C60 C61 C66 0.4(2) no
N59 C60 C61 C66 -179.73(15) no
N59 C60 C63 C64 179.64(16) no
C61 C60 C63 C64 -0.5(2) no
C63 C60 C61 N62 179.17(14) no
N59 C60 C61 N62 -0.9(2) no
N62 C61 C66 C65 -178.88(17) no
C60 C61 C66 C65 0.0(3) no
C60 C63 C64 C65 0.2(3) no
C63 C64 C65 C66 0.1(4) no
C64 C65 C66 C61 -0.2(3) no
N59 C68 C69 C70 -132.6(2) no

loop_
_cod_related_entry_id
_cod_related_entry_database
_cod_related_entry_code
1 ChemSpider 30657126
